data_7206574
loop_
_publ_author_name
'Bosch, Eric'
'Matheny, Julie'
'Brown, Amy E.'
'Eichler, Barrett'

_publ_section_title
;
 Role of counterions in the structures of diquinolinyl-silver
 coordination polymers
;
_journal_issue 19
_journal_name_full CrystEngComm
_journal_page_first 5755
_journal_paper_doi 10.1039/c1ce05753g
_journal_volume 13
_journal_year 2011
_chemical_formula_moiety 'C22 H12 Ag F3 N2 O2'
_chemical_formula_sum 'C22 H12 Ag F3 N2 O2'
_chemical_formula_weight 501.21
_chemical_name_systematic
;
?
;
_space_group_IT_number 2
_space_group_name_Hall '-P 1'
_symmetry_cell_setting triclinic
_symmetry_space_group_name_Hall '-P 1'
_symmetry_space_group_name_H-M 'P -1'
_atom_sites_solution_hydrogens geom
_atom_sites_solution_primary direct
_atom_sites_solution_secondary difmap
_audit_creation_method SHELXL-97
_cell_angle_alpha 106.904(2)
_cell_angle_beta 95.690(2)
_cell_angle_gamma 106.701(2)
_cell_formula_units_Z 2
_cell_length_a 9.3343(14)
_cell_length_b 10.0902(16)
_cell_length_c 11.2321(18)
_cell_measurement_reflns_used 3096
_cell_measurement_temperature 173(2)
_cell_measurement_theta_max 25.61
_cell_measurement_theta_min 2.33
_cell_volume 950.0(3)
_computing_cell_refinement 'SAINT (Bruker, 1998)'
_computing_data_collection 'SMART (Bruker, 1998)'
_computing_data_reduction 'SAINT (Bruker, 1998)'
_computing_molecular_graphics 'ORTEP-III (Burnett & Johnson, 1996)'
_computing_publication_material 'CIFTAB (Sheldrick, 1997)'
_computing_structure_refinement 'SHELXL-97 (Sheldrick, 1997)'
_computing_structure_solution 'SHELXS-97 (Sheldrick, 1997)'
_diffrn_ambient_temperature 173(2)
_diffrn_detector_area_resol_mean 8.3660
_diffrn_measured_fraction_theta_full 0.997
_diffrn_measured_fraction_theta_max 0.988
_diffrn_measurement_device_type 'Bruker SMART CCD area detector'
_diffrn_measurement_method 'phi and omega scans'
_diffrn_radiation_monochromator graphite
_diffrn_radiation_source 'fine-focus sealed tube'
_diffrn_radiation_type MoK\a
_diffrn_radiation_wavelength 0.71073
_diffrn_reflns_av_R_equivalents 0.0248
_diffrn_reflns_av_sigmaI/netI 0.0314
_diffrn_reflns_limit_h_max 11
_diffrn_reflns_limit_h_min -11
_diffrn_reflns_limit_k_max 12
_diffrn_reflns_limit_k_min -12
_diffrn_reflns_limit_l_max 14
_diffrn_reflns_limit_l_min -14
_diffrn_reflns_number 10414
_diffrn_reflns_theta_full 25.00
_diffrn_reflns_theta_max 27.14
_diffrn_reflns_theta_min 1.93
_exptl_absorpt_coefficient_mu 1.111
_exptl_absorpt_correction_T_max 0.9465
_exptl_absorpt_correction_T_min 0.7841
_exptl_absorpt_correction_type multi-scan
_exptl_absorpt_process_details
;
Data were corrected for decay and absorption using the program SADABS
based on the method of R.H. Blessing (Acta Cryst. A51, 33-38, 1995).
;
_exptl_crystal_colour colourless
_exptl_crystal_density_diffrn 1.752
_exptl_crystal_density_method 'not measured'
_exptl_crystal_description block
_exptl_crystal_F_000 496
_exptl_crystal_size_max 0.23
_exptl_crystal_size_mid 0.15
_exptl_crystal_size_min 0.05
_refine_diff_density_max 0.289
_refine_diff_density_min -0.414
_refine_diff_density_rms 0.057
_refine_ls_extinction_method none
_refine_ls_goodness_of_fit_ref 1.032
_refine_ls_hydrogen_treatment constr
_refine_ls_matrix_type full
_refine_ls_number_parameters 299
_refine_ls_number_reflns 4139
_refine_ls_number_restraints 36
_refine_ls_restrained_S_all 1.067
_refine_ls_R_factor_all 0.0426
_refine_ls_R_factor_gt 0.0300
_refine_ls_shift/su_max 0.000
_refine_ls_shift/su_mean 0.000
_refine_ls_structure_factor_coef Fsqd
_refine_ls_weighting_details 'calc w=1/[\s^2^(Fo^2^)+(0.0276P)^2^+0.3136P] where P=(Fo^2^+2Fc^2^)/3'
_refine_ls_weighting_scheme calc
_refine_ls_wR_factor_gt 0.0628
_refine_ls_wR_factor_ref 0.0694
_reflns_number_gt 3305
_reflns_number_total 4139
_reflns_threshold_expression >2sigma(I)
_cod_data_source_file c1ce05753g.txt
_cod_data_source_block bq3agtfa
_cod_original_sg_symbol_H-M P-1
_cod_database_code 7206574

loop_
_symmetry_equiv_pos_as_xyz
'x, y, z'
'-x, -y, -z'

loop_
_atom_site_label
_atom_site_type_symbol
_atom_site_fract_x
_atom_site_fract_y
_atom_site_fract_z
_atom_site_U_iso_or_equiv
_atom_site_adp_type
_atom_site_occupancy
_atom_site_symmetry_multiplicity
_atom_site_calc_flag
_atom_site_refinement_flags
_atom_site_disorder_assembly
_atom_site_disorder_group
Ag1 Ag 0.05282(2) -0.05075(2) 0.16854(2) 0.05623(10) Uani 1 1 d . . .
F1 F 0.0700(11) 0.5134(7) 0.1645(10) 0.111(3) Uani 0.580(16) 1 d PD A 1
O1 O -0.0111(3) 0.1598(2) 0.1309(2) 0.0667(6) Uani 1 1 d . . .
N1 N 0.3055(2) 0.0280(2) 0.1796(2) 0.0406(5) Uani 1 1 d . . .
C1 C 0.3820(3) 0.1699(3) 0.2219(3) 0.0436(6) Uani 1 1 d . . .
H1 H 0.3273 0.2357 0.2494 0.052 Uiso 1 1 calc R . .
F2 F 0.2411(10) 0.4747(10) 0.2634(14) 0.146(5) Uani 0.580(16) 1 d PDU A 1
O2 O 0.0960(3) 0.2754(2) 0.0049(2) 0.0710(6) Uani 1 1 d . . .
N2 N 0.8959(2) 0.8757(2) 0.2963(2) 0.0383(5) Uani 1 1 d . . .
C2 C 0.3841(3) -0.0673(3) 0.1406(2) 0.0376(6) Uani 1 1 d . . .
F3 F 0.0051(17) 0.4120(6) 0.2920(11) 0.121(4) Uani 0.580(16) 1 d PDU A 1
C3 C 0.3049(3) -0.2197(3) 0.0966(3) 0.0464(6) Uani 1 1 d . . .
H8 H 0.1986 -0.2552 0.0950 0.056 Uiso 1 1 calc R . .
C4 C 0.3808(4) -0.3158(3) 0.0567(3) 0.0537(7) Uani 1 1 d . . .
H7 H 0.3272 -0.4184 0.0287 0.064 Uiso 1 1 calc R . .
C5 C 0.5369(4) -0.2653(4) 0.0563(3) 0.0559(8) Uani 1 1 d . . .
H6 H 0.5879 -0.3339 0.0268 0.067 Uiso 1 1 calc R . .
C6 C 0.6160(3) -0.1194(3) 0.0977(3) 0.0491(7) Uani 1 1 d . . .
H5 H 0.7217 -0.0865 0.0961 0.059 Uiso 1 1 calc R . .
C7 C 0.5424(3) -0.0157(3) 0.1431(2) 0.0387(6) Uani 1 1 d . . .
C8 C 0.6197(3) 0.1362(3) 0.1887(2) 0.0446(6) Uani 1 1 d . . .
H3 H 0.7262 0.1734 0.1916 0.053 Uiso 1 1 calc R . .
C9 C 0.5408(3) 0.2305(3) 0.2290(3) 0.0436(6) Uani 1 1 d . . .
C10 C 0.6098(3) 0.3877(3) 0.2727(3) 0.0499(7) Uani 1 1 d . . .
C11 C 0.6604(3) 0.5169(3) 0.3038(3) 0.0500(7) Uani 1 1 d . . .
C12 C 0.7212(3) 0.6736(3) 0.3369(3) 0.0438(6) Uani 1 1 d . . .
C13 C 0.8351(3) 0.7350(3) 0.2752(2) 0.0409(6) Uani 1 1 d . . .
H20 H 0.8693 0.6697 0.2147 0.049 Uiso 1 1 calc R . .
C14 C 0.8481(3) 0.9710(3) 0.3843(2) 0.0382(6) Uani 1 1 d . . .
C15 C 0.9114(3) 1.1228(3) 0.4078(3) 0.0461(6) Uani 1 1 d . . .
H18 H 0.9880 1.1581 0.3642 0.055 Uiso 1 1 calc R . .
C16 C 0.8637(4) 1.2188(3) 0.4923(3) 0.0583(8) Uani 1 1 d . . .
H17 H 0.9072 1.3211 0.5073 0.070 Uiso 1 1 calc R . .
C17 C 0.7519(4) 1.1696(4) 0.5574(3) 0.0639(9) Uani 1 1 d . . .
H16 H 0.7201 1.2385 0.6165 0.077 Uiso 1 1 calc R . .
C18 C 0.6878(3) 1.0237(4) 0.5372(3) 0.0564(8) Uani 1 1 d . . .
H15 H 0.6116 0.9915 0.5823 0.068 Uiso 1 1 calc R . .
C19 C 0.7339(3) 0.9195(3) 0.4492(2) 0.0431(6) Uani 1 1 d . . .
C20 C 0.6713(3) 0.7674(3) 0.4235(3) 0.0491(7) Uani 1 1 d . . .
H13 H 0.5945 0.7300 0.4661 0.059 Uiso 1 1 calc R . .
C21 C 0.0580(3) 0.2676(3) 0.1040(3) 0.0469(7) Uani 1 1 d . A .
C22 C 0.0995(5) 0.4146(4) 0.2106(4) 0.0732(10) Uani 1 1 d D . .
F3A F 0.021(2) 0.493(2) 0.206(2) 0.201(9) Uani 0.420(16) 1 d PDU A 2
F2A F 0.128(3) 0.3978(9) 0.3282(6) 0.122(6) Uani 0.420(16) 1 d PD A 2
F1A F 0.2437(14) 0.4902(12) 0.2196(12) 0.131(6) Uani 0.420(16) 1 d PDU A 2

loop_
_atom_site_aniso_label
_atom_site_aniso_U_11
_atom_site_aniso_U_22
_atom_site_aniso_U_33
_atom_site_aniso_U_23
_atom_site_aniso_U_13
_atom_site_aniso_U_12
Ag1 0.04214(13) 0.03852(13) 0.0856(2) 0.01714(11) 0.03088(12) 0.00742(9)
F1 0.157(7) 0.041(3) 0.168(6) 0.047(4) 0.078(5) 0.053(3)
O1 0.0754(15) 0.0375(11) 0.0902(16) 0.0241(11) 0.0260(13) 0.0172(11)
N1 0.0369(11) 0.0350(11) 0.0513(13) 0.0185(10) 0.0155(10) 0.0075(9)
C1 0.0399(14) 0.0358(14) 0.0554(17) 0.0181(12) 0.0132(12) 0.0093(11)
F2 0.134(7) 0.108(6) 0.133(9) -0.045(5) -0.049(5) 0.059(6)
O2 0.0707(15) 0.0707(15) 0.0627(14) 0.0159(12) 0.0277(12) 0.0123(12)
N2 0.0319(11) 0.0343(11) 0.0456(12) 0.0140(10) 0.0071(9) 0.0059(9)
C2 0.0365(13) 0.0406(14) 0.0387(14) 0.0188(12) 0.0119(11) 0.0101(11)
F3 0.172(9) 0.064(3) 0.106(5) 0.000(3) 0.089(6) 0.018(4)
C3 0.0451(15) 0.0394(15) 0.0562(17) 0.0204(13) 0.0173(13) 0.0092(12)
C4 0.066(2) 0.0415(16) 0.0575(18) 0.0179(14) 0.0184(15) 0.0201(14)
C5 0.063(2) 0.063(2) 0.0548(18) 0.0202(15) 0.0182(15) 0.0378(17)
C6 0.0403(15) 0.067(2) 0.0467(16) 0.0240(15) 0.0085(12) 0.0234(14)
C7 0.0356(13) 0.0475(15) 0.0375(14) 0.0213(12) 0.0083(11) 0.0131(11)
C8 0.0309(13) 0.0548(17) 0.0458(16) 0.0239(13) 0.0042(11) 0.0052(12)
C9 0.0396(14) 0.0408(14) 0.0462(15) 0.0206(12) 0.0047(12) 0.0022(12)
C10 0.0427(15) 0.0467(17) 0.0549(18) 0.0221(14) 0.0057(13) 0.0031(13)
C11 0.0430(15) 0.0439(16) 0.0562(18) 0.0209(14) 0.0072(13) 0.0008(13)
C12 0.0395(14) 0.0392(14) 0.0478(16) 0.0187(13) 0.0043(12) 0.0031(11)
C13 0.0364(13) 0.0368(14) 0.0473(15) 0.0139(12) 0.0078(11) 0.0091(11)
C14 0.0346(13) 0.0392(14) 0.0373(14) 0.0120(11) 0.0017(10) 0.0095(11)
C15 0.0492(16) 0.0386(14) 0.0423(15) 0.0107(12) 0.0028(12) 0.0074(12)
C16 0.070(2) 0.0403(16) 0.0526(18) 0.0051(14) 0.0042(16) 0.0140(15)
C17 0.077(2) 0.060(2) 0.0477(18) 0.0012(15) 0.0100(16) 0.0298(18)
C18 0.0536(18) 0.069(2) 0.0436(16) 0.0124(15) 0.0148(14) 0.0209(16)
C19 0.0384(14) 0.0489(16) 0.0378(14) 0.0131(12) 0.0048(11) 0.0109(12)
C20 0.0399(15) 0.0550(17) 0.0488(17) 0.0216(14) 0.0117(12) 0.0051(13)
C21 0.0439(15) 0.0379(15) 0.0598(18) 0.0135(13) 0.0171(13) 0.0156(12)
C22 0.091(3) 0.0407(19) 0.081(3) 0.0133(18) 0.036(2) 0.012(2)
F3A 0.193(16) 0.169(14) 0.205(18) -0.058(11) 0.001(11) 0.143(14)
F2A 0.188(14) 0.081(5) 0.048(3) 0.010(3) 0.032(5) -0.019(6)
F1A 0.162(11) 0.066(5) 0.076(6) -0.002(4) 0.020(6) -0.064(6)

loop_
_atom_type_symbol
_atom_type_description
_atom_type_scat_dispersion_real
_atom_type_scat_dispersion_imag
_atom_type_scat_source
C C 0.0033 0.0016 'International Tables Vol C Tables 4.2.6.8 and 6.1.1.4'
H H 0.0000 0.0000 'International Tables Vol C Tables 4.2.6.8 and 6.1.1.4'
N N 0.0061 0.0033 'International Tables Vol C Tables 4.2.6.8 and 6.1.1.4'
O O 0.0106 0.0060 'International Tables Vol C Tables 4.2.6.8 and 6.1.1.4'
F F 0.0171 0.0103 'International Tables Vol C Tables 4.2.6.8 and 6.1.1.4'
Ag Ag -0.8971 1.1015 'International Tables Vol C Tables 4.2.6.8 and 6.1.1.4'

loop_
_geom_angle_atom_site_label_1
_geom_angle_atom_site_label_2
_geom_angle_atom_site_label_3
_geom_angle
_geom_angle_site_symmetry_1
_geom_angle_site_symmetry_3
N1 Ag1 N2 135.80(8) . 1_445
N1 Ag1 O2 116.80(8) . 2
N2 Ag1 O2 88.83(7) 1_445 2
N1 Ag1 O1 99.76(7) . .
N2 Ag1 O1 105.27(7) 1_445 .
O2 Ag1 O1 108.68(8) 2 .
C21 O1 Ag1 134.95(19) . .
C1 N1 C2 118.2(2) . .
C1 N1 Ag1 119.82(17) . .
C2 N1 Ag1 121.97(16) . .
N1 C1 C9 124.0(2) . .
C21 O2 Ag1 109.35(19) . 2
C13 N2 C14 118.4(2) . .
C13 N2 Ag1 118.40(17) . 1_665
C14 N2 Ag1 122.71(16) . 1_665
N1 C2 C3 119.2(2) . .
N1 C2 C7 121.3(2) . .
C3 C2 C7 119.5(2) . .
C4 C3 C2 120.0(3) . .
C3 C4 C5 120.7(3) . .
C6 C5 C4 120.6(3) . .
C5 C6 C7 120.5(3) . .
C8 C7 C2 118.7(2) . .
C8 C7 C6 122.7(2) . .
C2 C7 C6 118.6(2) . .
C9 C8 C7 119.6(2) . .
C8 C9 C1 118.1(2) . .
C8 C9 C10 123.2(2) . .
C1 C9 C10 118.6(3) . .
C11 C10 C9 176.3(3) . .
C10 C11 C12 178.0(3) . .
C20 C12 C13 117.9(2) . .
C20 C12 C11 122.9(3) . .
C13 C12 C11 119.2(3) . .
N2 C13 C12 124.2(2) . .
N2 C14 C15 119.3(2) . .
N2 C14 C19 121.3(2) . .
C15 C14 C19 119.4(2) . .
C16 C15 C14 120.3(3) . .
C15 C16 C17 120.8(3) . .
C18 C17 C16 120.6(3) . .
C17 C18 C19 120.4(3) . .
C20 C19 C14 118.5(2) . .
C20 C19 C18 123.1(3) . .
C14 C19 C18 118.5(3) . .
C12 C20 C19 119.7(2) . .
O2 C21 O1 130.1(3) . .
O2 C21 C22 115.0(3) . .
O1 C21 C22 114.9(3) . .
F3A C22 F2 119.3(10) . .
F3A C22 F1A 109.3(12) . .
F2 C22 F1A 24.8(8) . .
F3A C22 F1 32.4(14) . .
F2 C22 F1 103.4(7) . .
F1A C22 F1 84.5(7) . .
F3A C22 F3 67.4(10) . .
F2 C22 F3 114.1(7) . .
F1A C22 F3 134.2(7) . .
F1 C22 F3 99.6(6) . .
F3A C22 F2A 113.9(9) . .
F2 C22 F2A 68.4(7) . .
F1A C22 F2A 93.1(8) . .
F1 C22 F2A 138.0(7) . .
F3 C22 F2A 54.0(5) . .
F3A C22 C21 118.3(8) . .
F2 C22 C21 115.6(5) . .
F1A C22 C21 108.6(6) . .
F1 C22 C21 109.8(5) . .
F3 C22 C21 112.5(4) . .
F2A C22 C21 110.6(5) . .

loop_
_geom_bond_atom_site_label_1
_geom_bond_atom_site_label_2
_geom_bond_distance
_geom_bond_site_symmetry_2
Ag1 N1 2.239(2) .
Ag1 N2 2.274(2) 1_445
Ag1 O2 2.439(2) 2
Ag1 O1 2.500(2) .
F1 C22 1.329(8) .
O1 C21 1.232(3) .
N1 C1 1.318(3) .
N1 C2 1.371(3) .
C1 C9 1.415(4) .
F2 C22 1.281(8) .
O2 C21 1.219(3) .
O2 Ag1 2.439(2) 2
N2 C13 1.307(3) .
N2 C14 1.372(3) .
N2 Ag1 2.274(2) 1_665
C2 C3 1.410(3) .
C2 C7 1.413(3) .
F3 C22 1.332(6) .
C3 C4 1.359(4) .
C4 C5 1.400(4) .
C5 C6 1.356(4) .
C6 C7 1.413(4) .
C7 C8 1.402(4) .
C8 C9 1.368(4) .
C9 C10 1.438(4) .
C10 C11 1.181(4) .
C11 C12 1.435(4) .
C12 C20 1.367(4) .
C12 C13 1.418(4) .
C14 C15 1.406(3) .
C14 C19 1.411(4) .
C15 C16 1.355(4) .
C16 C17 1.391(5) .
C17 C18 1.360(4) .
C18 C19 1.417(4) .
C19 C20 1.405(4) .
C21 C22 1.526(4) .
C22 F3A 1.230(11) .
C22 F1A 1.320(11) .
C22 F2A 1.390(9) .
